data_4329269
loop_
_publ_author_name
'George J. Sopasis'
'Angelos B. Canaj'
'Aggelos Philippidis'
'Milosz Siczek'
'Tadeusz Lis'
'James R. O'Brien'
'Manolis M. Antonakis'
'Spiros A. Pergantis'
'Constantinos J. Milios'

_publ_section_title
;
 Heptanuclear Heterometallic [Cu6Ln] Clusters: Trapping Lanthanides into
 Copper Cages with Artificial Amino Acids
;
_journal_name_full 'Inorganic Chemistry'
_journal_page_first 5911
_journal_page_last 5918
_journal_paper_doi 10.1021/ic300538q
_journal_volume 51
_journal_year 2012
_chemical_formula_moiety 'C30 H60 Ce Cu6 N9 O30, 1.5(C4 H10 O), 3(C H4 O), 0.3(H2 O)'
_chemical_formula_sum 'C39 H87.6 Ce Cu6 N9 O34.8'
_chemical_formula_weight 1760.94
_chemical_name_systematic
; 
 ? 
;
_space_group_IT_number 176
_symmetry_cell_setting hexagonal
_symmetry_space_group_name_Hall '-P 6c'
_symmetry_space_group_name_H-M 'P 63/m'
_atom_sites_solution_hydrogens geom
_atom_sites_solution_primary direct
_atom_sites_solution_secondary difmap
_audit_creation_method SHELXL-97
_cell_angle_alpha 90.00
_cell_angle_beta 90.00
_cell_angle_gamma 120.00
_cell_formula_units_Z 2
_cell_length_a 20.130(5)
_cell_length_b 20.130(5)
_cell_length_c 13.367(4)
_cell_measurement_reflns_used 22331
_cell_measurement_temperature 100(2)
_cell_measurement_theta_max 36.84
_cell_measurement_theta_min 3.04
_cell_volume 4691(2)
_computing_cell_refinement 'CrysAlis CCD, Oxford Diffraction Ltd.'
_computing_data_collection 'CrysAlis RED, Oxford Diffraction Ltd.'
_computing_data_reduction 'CrysAlis RED, Oxford Diffraction Ltd.'
_computing_structure_refinement 'SHELXL-97 (Sheldrick, 2008)'
_computing_structure_solution 'SHELXS-97 (Sheldrick, 2008)'
_diffrn_ambient_temperature 100(2)
_diffrn_measured_fraction_theta_full 0.998
_diffrn_measured_fraction_theta_max 0.934
_diffrn_measurement_device_type KM4CCD
_diffrn_measurement_method \w
_diffrn_radiation_monochromator graphite
_diffrn_radiation_source 'fine-focus sealed tube'
_diffrn_radiation_type MoK\a
_diffrn_radiation_wavelength 0.71073
_diffrn_reflns_av_R_equivalents 0.0371
_diffrn_reflns_av_sigmaI/netI 0.0292
_diffrn_reflns_limit_h_max 15
_diffrn_reflns_limit_h_min -33
_diffrn_reflns_limit_k_max 32
_diffrn_reflns_limit_k_min -32
_diffrn_reflns_limit_l_max 18
_diffrn_reflns_limit_l_min -20
_diffrn_reflns_number 41589
_diffrn_reflns_theta_full 26.50
_diffrn_reflns_theta_max 36.98
_diffrn_reflns_theta_min 3.05
_exptl_absorpt_coefficient_mu 1.876
_exptl_absorpt_correction_T_max 0.676
_exptl_absorpt_correction_T_min 0.506
_exptl_absorpt_correction_type analytical
_exptl_absorpt_process_details
;
CrysAlis RED, Oxford Diffraction Ltd.,
Version 1.171.32.5
Analytical numeric absorption correction using a 
multifaceted crystal model based on expressions
 derived by R.C. Clark & J.S. Reid.
(Clark, R. C. & Reid, J. S. (1995). Acta Cryst. A51, 887-897)
;
_exptl_crystal_colour blue
_exptl_crystal_density_diffrn 1.247
_exptl_crystal_description block
_exptl_crystal_F_000 1790
_exptl_crystal_size_max 0.50
_exptl_crystal_size_mid 0.30
_exptl_crystal_size_min 0.30
_refine_diff_density_max 1.792
_refine_diff_density_min -1.270
_refine_diff_density_rms 0.154
_refine_ls_extinction_method none
_refine_ls_goodness_of_fit_ref 1.113
_refine_ls_hydrogen_treatment constr
_refine_ls_matrix_type full
_refine_ls_number_parameters 195
_refine_ls_number_reflns 7660
_refine_ls_number_restraints 3
_refine_ls_restrained_S_all 1.113
_refine_ls_R_factor_all 0.0703
_refine_ls_R_factor_gt 0.0504
_refine_ls_shift/su_max 0.001
_refine_ls_shift/su_mean 0.000
_refine_ls_structure_factor_coef Fsqd
_refine_ls_weighting_details 'calc w=1/[\s^2^(Fo^2^)+(0.0848P)^2^+6.4882P] where P=(Fo^2^+2Fc^2^)/3'
_refine_ls_weighting_scheme calc
_refine_ls_wR_factor_gt 0.1529
_refine_ls_wR_factor_ref 0.1636
_reflns_number_gt 5964
_reflns_number_total 7660
_reflns_threshold_expression >2sigma(I)
_cod_data_source_file ic300538q_si_001_01.cif
_cod_data_source_block gis742a
_cod_original_formula_sum 'C39 H87.60 Ce Cu6 N9 O34.80'
_cod_database_code 4329269

loop_
_symmetry_equiv_pos_as_xyz
'x, y, z'
'-y, x-y, z'
'-x+y, -x, z'
'-x, -y, z+1/2'
'y, -x+y, z+1/2'
'x-y, x, z+1/2'
'-x, -y, -z'
'y, -x+y, -z'
'x-y, x, -z'
'x, y, -z-1/2'
'-y, x-y, -z-1/2'
'-x+y, -x, -z-1/2'

loop_
_atom_site_label
_atom_site_type_symbol
_atom_site_fract_x
_atom_site_fract_y
_atom_site_fract_z
_atom_site_U_iso_or_equiv
_atom_site_adp_type
_atom_site_occupancy
_atom_site_symmetry_multiplicity
_atom_site_calc_flag
_atom_site_refinement_flags
_atom_site_disorder_assembly
_atom_site_disorder_group
Ce Ce 0.6667 0.3333 0.7500 0.01476(7) Uani 1 6 d S . .
Cu Cu 0.834000(18) 0.470771(19) 0.86736(3) 0.02285(9) Uani 1 1 d . . .
O1 O 0.77634(14) 0.46562(14) 0.7500 0.0191(4) Uani 1 2 d S . .
H1 H 0.7601 0.5051 0.7500 0.023 Uiso 1 2 calc SR . .
O11 O 0.76504(11) 0.35839(11) 0.87988(14) 0.0221(3) Uani 1 1 d . . .
O21 O 0.74239(15) 0.25332(13) 0.96510(19) 0.0379(6) Uani 1 1 d . . .
N11 N 0.89080(15) 0.45342(16) 0.9758(2) 0.0334(5) Uani 1 1 d . A .
H11A H 0.9362 0.4598 0.9506 0.040 Uiso 1 1 calc R . .
H11B H 0.9025 0.4895 1.0251 0.040 Uiso 1 1 calc R . .
C11 C 0.77948(17) 0.32296(17) 0.9497(2) 0.0301(6) Uani 1 1 d . A .
C21 C 0.8459(2) 0.3751(2) 1.0203(3) 0.0507(11) Uani 1 1 d . . .
C31 C 0.8872(7) 0.3397(9) 1.0593(11) 0.056(4) Uani 0.50 1 d P A 1
H31A H 0.9173 0.3686 1.1176 0.085 Uiso 0.50 1 calc PR A 1
H31B H 0.9218 0.3396 1.0077 0.085 Uiso 0.50 1 calc PR A 1
H31C H 0.8508 0.2868 1.0791 0.085 Uiso 0.50 1 calc PR A 1
C311 C 0.9075(7) 0.3416(9) 1.0164(12) 0.064(4) Uani 0.50 1 d P A 2
H31D H 0.9506 0.3718 1.0618 0.096 Uiso 0.50 1 calc PR A 2
H31E H 0.9268 0.3459 0.9481 0.096 Uiso 0.50 1 calc PR A 2
H31F H 0.8811 0.2877 1.0373 0.096 Uiso 0.50 1 calc PR A 2
C41 C 0.7976(7) 0.3861(10) 1.1219(10) 0.046(3) Uani 0.50 1 d P A 3
H41A H 0.7658 0.3363 1.1543 0.069 Uiso 0.50 1 calc PR A 3
H41B H 0.7649 0.4061 1.0984 0.069 Uiso 0.50 1 calc PR A 3
H41C H 0.8350 0.4220 1.1701 0.069 Uiso 0.50 1 calc PR A 3
C411 C 0.8204(9) 0.3763(9) 1.1125(10) 0.069(5) Uani 0.50 1 d P A 4
H41D H 0.7845 0.3238 1.1341 0.103 Uiso 0.50 1 calc PR A 4
H41E H 0.7942 0.4063 1.1119 0.103 Uiso 0.50 1 calc PR A 4
H41F H 0.8639 0.3998 1.1588 0.103 Uiso 0.50 1 calc PR A 4
O12 O 0.91681(12) 0.57423(12) 0.83453(18) 0.0319(4) Uani 1 1 d . . .
C12 C 0.9388(2) 0.6055(2) 0.7500 0.0302(8) Uani 1 2 d S . .
C22 C 0.9989(3) 0.6899(3) 0.7500 0.0455(12) Uani 1 2 d S . .
H22A H 0.9923 0.7141 0.8010 0.068 Uiso 1 1 d R . .
H22C H 1.0507 0.6976 0.7500 0.068 Uiso 1 2 d SR . .
O13 O 0.90985(16) 0.41736(18) 0.7500 0.0292(6) Uani 1 2 d S . .
N13 N 0.9810(2) 0.4538(2) 0.7500 0.0363(9) Uani 1 2 d S . .
O23 O 1.0106(4) 0.4606(5) 0.8437(6) 0.0401(15) Uani 0.50 1 d P . .
O33 O 1.0239(5) 0.4862(5) 0.8118(7) 0.051(2) Uani 0.50 1 d P . .
O1M O 0.7415(3) 0.5773(3) 0.7678(18) 0.059(6) Uani 0.50 1 d P B -5
H1M H 0.6920 0.5502 0.7578 0.089 Uiso 0.50 1 d PR B -5
C1M C 0.7853(11) 0.6530(11) 0.7067(14) 0.134(7) Uiso 0.50 1 d P B -5
H1M1 H 0.7656 0.6873 0.7241 0.201 Uiso 0.50 1 calc PR B -5
H1M2 H 0.7778 0.6413 0.6350 0.201 Uiso 0.50 1 calc PR B -5
H1M3 H 0.8402 0.6781 0.7225 0.201 Uiso 0.50 1 calc PR B -5
O1E O 0.7579(12) 0.122(2) 0.2500 0.204(14) Uani 0.50 2 d SPD . 2
C1E C 0.7467(7) 0.1291(7) 0.1583(7) 0.177(14) Uani 0.50 1 d PD . 2
H1E1 H 0.7588 0.1814 0.1778 0.212 Uiso 0.50 1 d PR . 2
H1E2 H 0.6942 0.0995 0.1304 0.212 Uiso 0.50 1 d PR . 2
C2E C 0.8003(11) 0.1238(11) 0.0828(19) 0.227(18) Uani 0.50 1 d PD . 2
H2E1 H 0.7812 0.1225 0.0150 0.341 Uiso 0.50 1 calc PR . 2
H2E2 H 0.8025 0.0769 0.0949 0.341 Uiso 0.50 1 calc PR . 2
H2E3 H 0.8517 0.1685 0.0899 0.341 Uiso 0.50 1 calc PR . 2
O1W O 0.955(7) 0.934(6) 0.7500 0.15(4) Uiso 0.10 2 d SP . .

loop_
_atom_site_aniso_label
_atom_site_aniso_U_11
_atom_site_aniso_U_22
_atom_site_aniso_U_33
_atom_site_aniso_U_23
_atom_site_aniso_U_13
_atom_site_aniso_U_12
Ce 0.01673(9) 0.01673(9) 0.01083(13) 0.000 0.000 0.00836(4)
Cu 0.01991(14) 0.02386(15) 0.01964(17) -0.00398(10) -0.00425(10) 0.00709(11)
O1 0.0174(9) 0.0195(10) 0.0192(12) 0.000 0.000 0.0085(8)
O11 0.0224(8) 0.0240(8) 0.0174(8) -0.0015(6) -0.0052(6) 0.0097(6)
O21 0.0454(12) 0.0299(10) 0.0327(13) 0.0035(8) -0.0188(10) 0.0145(9)
N11 0.0292(11) 0.0361(12) 0.0274(13) -0.0068(10) -0.0136(9) 0.0106(10)
C11 0.0324(13) 0.0308(12) 0.0237(14) 0.0001(10) -0.0127(10) 0.0133(10)
C21 0.053(2) 0.0382(16) 0.043(2) 0.0020(15) -0.0337(17) 0.0093(15)
C31 0.034(5) 0.061(6) 0.065(8) 0.016(6) -0.022(4) 0.016(4)
C311 0.044(6) 0.049(5) 0.091(11) 0.011(7) -0.039(6) 0.018(5)
C41 0.036(4) 0.068(7) 0.015(4) -0.006(3) -0.001(3) 0.011(4)
C411 0.076(10) 0.055(6) 0.015(4) -0.008(4) 0.004(6) -0.012(7)
O12 0.0246(9) 0.0266(9) 0.0336(12) -0.0047(8) -0.0024(8) 0.0047(7)
C12 0.0224(15) 0.0225(15) 0.041(2) 0.000 0.000 0.0077(13)
C22 0.039(2) 0.0230(18) 0.057(3) 0.000 0.000 0.0021(17)
O13 0.0183(11) 0.0313(14) 0.0298(15) 0.000 0.000 0.0063(10)
N13 0.0191(14) 0.0341(18) 0.057(3) 0.000 0.000 0.0145(13)
O23 0.020(2) 0.054(4) 0.036(4) -0.014(3) -0.011(2) 0.011(3)
O33 0.029(3) 0.065(6) 0.048(5) -0.015(3) -0.009(3) 0.015(3)
O1M 0.040(2) 0.034(2) 0.107(18) -0.020(5) -0.017(5) 0.0212(18)
O1E 0.087(14) 0.31(4) 0.14(2) 0.000 0.000 0.038(19)
C1E 0.039(5) 0.093(10) 0.36(3) 0.151(16) -0.028(11) 0.002(6)
C2E 0.092(12) 0.107(13) 0.49(5) 0.16(2) 0.02(2) 0.059(11)

loop_
_atom_type_symbol
_atom_type_description
_atom_type_scat_dispersion_real
_atom_type_scat_dispersion_imag
_atom_type_scat_source
C C 0.0033 0.0016 'International Tables Vol C Tables 4.2.6.8 and 6.1.1.4'
H H 0.0000 0.0000 'International Tables Vol C Tables 4.2.6.8 and 6.1.1.4'
N N 0.0061 0.0033 'International Tables Vol C Tables 4.2.6.8 and 6.1.1.4'
O O 0.0106 0.0060 'International Tables Vol C Tables 4.2.6.8 and 6.1.1.4'
Cu Cu 0.3201 1.2651 'International Tables Vol C Tables 4.2.6.8 and 6.1.1.4'
Ce Ce -0.2486 2.6331 'International Tables Vol C Tables 4.2.6.8 and 6.1.1.4'

loop_
_geom_angle_atom_site_label_1
_geom_angle_atom_site_label_2
_geom_angle_atom_site_label_3
_geom_angle
_geom_angle_site_symmetry_1
_geom_angle_site_symmetry_3
O1 Ce O1 120.0 2_655 .
O1 Ce O1 119.998(1) 2_655 3_665
O1 Ce O1 120.001(1) . 3_665
O1 Ce O11 72.37(6) 2_655 3_665
O1 Ce O11 135.53(5) . 3_665
O1 Ce O11 65.74(6) 3_665 3_665
O1 Ce O11 65.74(6) 2_655 2_655
O1 Ce O11 72.37(6) . 2_655
O1 Ce O11 135.53(5) 3_665 2_655
O11 Ce O11 76.68(7) 3_665 2_655
O1 Ce O11 72.37(6) 2_655 12_667
O1 Ce O11 135.53(5) . 12_667
O1 Ce O11 65.75(6) 3_665 12_667
O11 Ce O11 88.50(9) 3_665 12_667
O11 Ce O11 138.02(4) 2_655 12_667
O1 Ce O11 135.53(5) 2_655 .
O1 Ce O11 65.74(6) . .
O1 Ce O11 72.37(6) 3_665 .
O11 Ce O11 76.69(7) 3_665 .
O11 Ce O11 76.69(7) 2_655 .
O11 Ce O11 138.03(3) 12_667 .
O1 Ce O11 65.75(6) 2_655 11_657
O1 Ce O11 72.37(6) . 11_657
O1 Ce O11 135.53(5) 3_665 11_657
O11 Ce O11 138.02(4) 3_665 11_657
O11 Ce O11 88.50(9) 2_655 11_657
O11 Ce O11 76.68(7) 12_667 11_657
O11 Ce O11 138.03(4) . 11_657
O1 Ce O11 135.53(5) 2_655 10_557
O1 Ce O11 65.75(6) . 10_557
O1 Ce O11 72.37(6) 3_665 10_557
O11 Ce O11 138.02(3) 3_665 10_557
O11 Ce O11 138.03(4) 2_655 10_557
O11 Ce O11 76.68(7) 12_667 10_557
O11 Ce O11 88.49(9) . 10_557
O11 Ce O11 76.69(7) 11_657 10_557
O1 Ce Cu 99.96(5) 2_655 12_667
O1 Ce Cu 132.24(5) . 12_667
O1 Ce Cu 32.31(3) 3_665 12_667
O11 Ce Cu 78.34(5) 3_665 12_667
O11 Ce Cu 154.06(5) 2_655 12_667
O11 Ce Cu 33.85(4) 12_667 12_667
O11 Ce Cu 104.20(5) . 12_667
O11 Ce Cu 105.72(5) 11_657 12_667
O11 Ce Cu 67.48(5) 10_557 12_667
O1 Ce Cu 32.32(3) 2_655 11_657
O1 Ce Cu 99.96(5) . 11_657
O1 Ce Cu 132.24(5) 3_665 11_657
O11 Ce Cu 104.20(5) 3_665 11_657
O11 Ce Cu 78.33(5) 2_655 11_657
O11 Ce Cu 67.48(5) 12_667 11_657
O11 Ce Cu 154.06(5) . 11_657
O11 Ce Cu 33.85(4) 11_657 11_657
O11 Ce Cu 105.72(5) 10_557 11_657
Cu Ce Cu 101.303(13) 12_667 11_657
O1 Ce Cu 132.24(5) 2_655 .
O1 Ce Cu 32.32(3) . .
O1 Ce Cu 99.96(5) 3_665 .
O11 Ce Cu 105.72(5) 3_665 .
O11 Ce Cu 67.49(5) 2_655 .
O11 Ce Cu 154.06(5) 12_667 .
O11 Ce Cu 33.85(4) . .
O11 Ce Cu 104.20(5) 11_657 .
O11 Ce Cu 78.33(5) 10_557 .
Cu Ce Cu 126.965(5) 12_667 .
Cu Ce Cu 126.966(6) 11_657 .
O1 Cu O12 92.55(10) . .
O1 Cu N11 166.56(11) . .
O12 Cu N11 95.27(11) . .
O1 Cu O11 87.02(9) . .
O12 Cu O11 165.93(9) . .
N11 Cu O11 82.74(9) . .
O1 Cu O21 89.06(9) . 2_655
O12 Cu O21 105.20(9) . 2_655
N11 Cu O21 99.38(11) . 2_655
O11 Cu O21 88.86(9) . 2_655
O1 Cu Ce 43.30(7) . .
O12 Cu Ce 135.58(7) . .
N11 Cu Ce 127.09(8) . .
O11 Cu Ce 44.34(5) . .
O21 Cu Ce 82.73(6) 2_655 .
Cu O1 Cu 109.32(12) . 10_557
Cu O1 Ce 104.39(8) . .
Cu O1 Ce 104.39(8) 10_557 .
Cu O1 H1 112.7 . .
Cu O1 H1 112.7 10_557 .
Ce O1 H1 112.7 . .
C11 O11 Cu 117.92(17) . .
C11 O11 Ce 140.13(18) . .
Cu O11 Ce 101.80(8) . .
C11 O21 Cu 124.18(19) . 3_665
C21 N11 Cu 112.29(18) . .
C21 N11 H11A 109.1 . .
Cu N11 H11A 109.1 . .
C21 N11 H11B 109.1 . .
Cu N11 H11B 109.1 . .
H11A N11 H11B 107.9 . .
O21 C11 O11 125.0(3) . .
O21 C11 C21 119.8(3) . .
O11 C11 C21 115.1(3) . .
C411 C21 C31 89.9(11) . .
C411 C21 N11 112.4(8) . .
C31 C21 N11 118.2(6) . .
C411 C21 C11 111.5(7) . .
C31 C21 C11 113.9(7) . .
N11 C21 C11 109.6(3) . .
C411 C21 C311 113.7(10) . .
N11 C21 C311 103.4(6) . .
C11 C21 C311 105.7(6) . .
C31 C21 C41 106.1(8) . .
N11 C21 C41 104.9(7) . .
C11 C21 C41 102.4(5) . .
C311 C21 C41 130.0(8) . .
C21 C31 H31A 109.5 . .
C21 C31 H31B 109.5 . .
C21 C31 H31C 109.5 . .
C21 C311 H31D 109.5 . .
C21 C311 H31E 109.5 . .
H31D C311 H31E 109.5 . .
C21 C311 H31F 109.5 . .
H31D C311 H31F 109.5 . .
H31E C311 H31F 109.5 . .
C21 C41 H41A 109.5 . .
C21 C41 H41B 109.5 . .
C21 C41 H41C 109.5 . .
C21 C411 H41D 109.5 . .
C21 C411 H41E 109.5 . .
C21 C411 H41F 109.5 . .
C12 O12 Cu 129.2(2) . .
O12 C12 O12 127.2(4) . 10_557
O12 C12 C22 116.38(19) . .
O12 C12 C22 116.38(19) 10_557 .
C12 C22 H22A 111.2 . .
C12 C22 H22C 111.8 . .
H22A C22 H22C 110.8 . .
O33 N13 O33 93.2(9) 10_557 .
O33 N13 O13 131.5(5) 10_557 .
O33 N13 O13 131.5(5) . .
O33 N13 O23 116.1(6) 10_557 .
O13 N13 O23 112.1(3) . .
O33 N13 O23 116.1(6) . 10_557
O13 N13 O23 112.1(3) . 10_557
O23 N13 O23 133.3(7) . 10_557
O33 O23 N13 55.6(13) . .
O23 O33 N13 97.7(15) . .
O23 O33 O33 133.7(16) . 10_557
C1M O1M H1M 116.2 . .
C1E O1E C1E 151(3) . 10_556
O1E C1E C2E 117.6(18) . .
O1E C1E H1E1 84.3 . .
C2E C1E H1E1 116.4 . .
O1E C1E H1E2 119.5 . .
C2E C1E H1E2 106.8 . .
H1E1 C1E H1E2 111.1 . .
C1E C2E H2E1 109.5 . .
C1E C2E H2E2 109.5 . .
H2E1 C2E H2E2 109.5 . .
C1E C2E H2E3 109.5 . .
H2E1 C2E H2E3 109.5 . .
H2E2 C2E H2E3 109.5 . .

loop_
_geom_bond_atom_site_label_1
_geom_bond_atom_site_label_2
_geom_bond_distance
_geom_bond_site_symmetry_2
Ce O1 2.467(2) 2_655
Ce O1 2.467(2) .
Ce O1 2.467(2) 3_665
Ce O11 2.4882(19) 3_665
Ce O11 2.4882(18) 2_655
Ce O11 2.4882(19) 12_667
Ce O11 2.4882(18) .
Ce O11 2.4882(18) 11_657
Ce O11 2.4883(19) 10_557
Ce Cu 3.4846(8) 12_667
Ce Cu 3.4846(8) 11_657
Ce Cu 3.4846(8) .
Cu O1 1.9231(15) .
Cu O12 1.959(2) .
Cu N11 1.982(3) .
Cu O11 1.983(2) .
Cu O21 2.362(2) 2_655
O1 Cu 1.9231(15) 10_557
O1 H1 1.0000 .
O11 C11 1.292(3) .
O21 C11 1.232(4) .
O21 Cu 2.362(2) 3_665
N11 C21 1.494(5) .
N11 H11A 0.9200 .
N11 H11B 0.9200 .
C11 C21 1.541(4) .
C21 C411 1.340(13) .
C21 C31 1.437(14) .
C21 C311 1.682(15) .
C21 C41 1.748(11) .
C31 H31A 0.9800 .
C31 H31B 0.9800 .
C31 H31C 0.9800 .
C311 H31D 0.9800 .
C311 H31E 0.9800 .
C311 H31F 0.9800 .
C41 H41A 0.9800 .
C41 H41B 0.9800 .
C41 H41C 0.9800 .
C411 H41D 0.9800 .
C411 H41E 0.9800 .
C411 H41F 0.9800 .
O12 C12 1.261(3) .
C12 O12 1.261(3) 10_557
C12 C22 1.514(6) .
C22 H22A 0.8868 .
C22 H22C 0.9730 .
O13 N13 1.240(4) .
N13 O33 1.136(10) 10_557
N13 O33 1.136(10) .
N13 O23 1.365(8) .
N13 O23 1.365(8) 10_557
O23 O33 0.619(9) .
O33 O33 1.651(19) 10_557
O1M C1M 1.56(2) .
O1M H1M 0.8744 .
C1M H1M1 0.9800 .
C1M H1M2 0.9800 .
C1M H1M3 0.9800 .
O1E C1E 1.267(10) .
O1E C1E 1.267(10) 10_556
C1E C2E 1.519(17) .
C1E H1E1 0.9900 .
C1E H1E2 0.9900 .
C2E H2E1 0.9800 .
C2E H2E2 0.9800 .
C2E H2E3 0.9800 .
